data_4085397
loop_
_publ_author_name
'Brendel, Matthias'
'Wenz, Jan'
'Shishkov, Igor V.'
'Rominger, Frank'
'Hofmann, Peter'

_publ_section_title
;
 Lithium Complexes of Neutral Bis-NHC Ligands
;
_journal_issue 3
_journal_name_full Organometallics
_journal_page_first 669
_journal_paper_doi 10.1021/om501229b
_journal_volume 34
_journal_year 2015
_chemical_formula_sum 'C39 H56 Br2 Li2 N4 O2'
_chemical_formula_weight 786.57
_chemical_name_common '5 in manuscript'
_chemical_name_systematic
; 
 ? 
;
_space_group_crystal_system monoclinic
_space_group_IT_number 15
_space_group_name_Hall '-C 2yc'
_space_group_name_H-M_alt 'C 1 2/c 1'
_symmetry_space_group_name_Hall '-C 2yc'
_symmetry_space_group_name_H-M 'C 1 2/c 1'
_atom_sites_solution_hydrogens geom
_audit_creation_method SHELXL-2013
_cell_angle_alpha 90
_cell_angle_beta 128.579(5)
_cell_angle_gamma 90
_cell_formula_units_Z 4
_cell_length_a 22.395(4)
_cell_length_b 18.564(3)
_cell_length_c 14.160(3)
_cell_measurement_reflns_used 715
_cell_measurement_temperature 200(2)
_cell_measurement_theta_max 13.72
_cell_measurement_theta_min 2.86
_cell_volume 4602.1(15)
_computing_cell_refinement 'Bruker SAINT'
_computing_data_collection 'Bruker APEX2'
_computing_data_reduction 'Bruker SAINT'
_computing_molecular_graphics 'Bruker SHELXTL'
_computing_publication_material 'Bruker SHELXTL'
_computing_structure_refinement 'SHELXL-2013 (Sheldrick, 2013)'
_computing_structure_solution 'SHELXS-97 (Sheldrick 2008)'
_diffrn_ambient_temperature 200(2)
_diffrn_measured_fraction_theta_full 0.448
_diffrn_measured_fraction_theta_max 1.000
_diffrn_measurement_device_type 'Bruker APEX-II Quazar'
_diffrn_measurement_method '\f and \w scans'
_diffrn_radiation_type MoK\a
_diffrn_radiation_wavelength 0.71073
_diffrn_reflns_av_R_equivalents 0.1290
_diffrn_reflns_av_unetI/netI 0.1163
_diffrn_reflns_Laue_measured_fraction_full 0.448
_diffrn_reflns_Laue_measured_fraction_max 1.000
_diffrn_reflns_limit_h_max 20
_diffrn_reflns_limit_h_min -20
_diffrn_reflns_limit_k_max 16
_diffrn_reflns_limit_k_min -16
_diffrn_reflns_limit_l_max 12
_diffrn_reflns_limit_l_min -12
_diffrn_reflns_number 7986
_diffrn_reflns_point_group_measured_fraction_full 0.448
_diffrn_reflns_point_group_measured_fraction_max 1.000
_diffrn_reflns_theta_full 25.242
_diffrn_reflns_theta_max 19.027
_diffrn_reflns_theta_min 1.599
_diffrn_source 'ImuS microsource'
_exptl_absorpt_coefficient_mu 1.793
_exptl_absorpt_correction_T_max 0.9583
_exptl_absorpt_correction_T_min 0.7312
_exptl_absorpt_correction_type multi-scan
_exptl_absorpt_process_details
;
Sheldrick, G. M. (2008). <i>SADABS</i>. University of G\"ottingen, Germany.
;
_exptl_crystal_colour colourless
_exptl_crystal_density_diffrn 1.135
_exptl_crystal_description needle
_exptl_crystal_F_000 1640
_exptl_crystal_size_max 0.340
_exptl_crystal_size_mid 0.040
_exptl_crystal_size_min 0.030
_refine_diff_density_max 0.573
_refine_diff_density_min -0.361
_refine_diff_density_rms 0.087
_refine_ls_extinction_method none
_refine_ls_goodness_of_fit_ref 1.021
_refine_ls_hydrogen_treatment constr
_refine_ls_matrix_type full
_refine_ls_number_parameters 240
_refine_ls_number_reflns 1870
_refine_ls_number_restraints 67
_refine_ls_restrained_S_all 1.006
_refine_ls_R_factor_all 0.1229
_refine_ls_R_factor_gt 0.0685
_refine_ls_shift/su_max 0.000
_refine_ls_shift/su_mean 0.000
_refine_ls_structure_factor_coef Fsqd
_refine_ls_weighting_details 'w=1/[\s^2^(Fo^2^)+(0.1141P)^2^+15.3706P] where P=(Fo^2^+2Fc^2^)/3'
_refine_ls_weighting_scheme calc
_refine_ls_wR_factor_gt 0.1788
_refine_ls_wR_factor_ref 0.2129
_reflns_Friedel_coverage 0.000
_reflns_number_gt 1145
_reflns_number_total 1870
_reflns_threshold_expression 'I > 2\s(I)'
_cod_data_source_file om501229b_si_002.cif
_cod_data_source_block mbl26
_cod_depositor_comments 'Adding full bibliography for 4085393--4085398.cif.'
_cod_original_cell_volume 4602.3(15)
_cod_database_code 4085397
_shelx_space_group_comment
; 
The symmetry employed for this shelxl refinement is uniquely defined 
by the following loop, which should always be used as a source of 
symmetry information in preference to the above space-group names. 
They are only intended as comments. 
;
_shelx_estimated_absorpt_t_min 0.581
_shelx_estimated_absorpt_t_max 0.948
_shelxl_version_number 2013-3

loop_
_space_group_symop_operation_xyz
'x, y, z'
'-x, y, -z+1/2'
'x+1/2, y+1/2, z'
'-x+1/2, y+1/2, -z+1/2'
'-x, -y, -z'
'x, -y, z-1/2'
'-x+1/2, -y+1/2, -z'
'x+1/2, -y+1/2, z-1/2'

loop_
_atom_site_label
_atom_site_type_symbol
_atom_site_fract_x
_atom_site_fract_y
_atom_site_fract_z
_atom_site_U_iso_or_equiv
_atom_site_adp_type
_atom_site_occupancy
_atom_site_site_symmetry_order
_atom_site_calc_flag
_atom_site_refinement_flags_posn
_atom_site_refinement_flags_adp
_atom_site_refinement_flags_occupancy
Li1 Li 0.0698(13) 0.4426(12) 0.582(2) 0.055(5) Uani 1 1 d . U .
Br1 Br 0.06650(9) 0.57452(8) 0.61677(14) 0.0602(7) Uani 1 1 d . U .
C1 C 0.0966(7) 0.3852(6) 0.7436(11) 0.037(3) Uani 1 1 d . U .
N2 N 0.1521(6) 0.3362(5) 0.8198(9) 0.044(3) Uani 1 1 d . U .
C3 C 0.1547(7) 0.3212(7) 0.9187(12) 0.048(4) Uani 1 1 d . U .
H3 H 0.1893 0.2894 0.9834 0.058 Uiso 1 1 calc R U .
C4 C 0.0992(7) 0.3597(7) 0.9059(13) 0.052(4) Uani 1 1 d . U .
H4 H 0.0854 0.3600 0.9571 0.062 Uiso 1 1 calc R U .
N5 N 0.0668(6) 0.3989(5) 0.8007(10) 0.041(3) Uani 1 1 d . U .
C10 C 0.0000 0.4418(9) 0.7500 0.040(4) Uani 1 2 d S TU P
H10A H 0.0083 0.4732 0.8137 0.048 Uiso 0.5 1 calc R U P
H10B H -0.0083 0.4732 0.6863 0.048 Uiso 0.5 1 calc R U P
C11 C 0.2024(8) 0.3021(8) 0.8012(12) 0.052(3) Uani 1 1 d . U .
C12 C 0.2719(9) 0.3369(9) 0.8486(14) 0.068(4) Uani 1 1 d . U .
C13 C 0.3199(10) 0.3029(12) 0.8301(17) 0.101(6) Uani 1 1 d . U .
H13 H 0.3653 0.3258 0.8537 0.121 Uiso 1 1 calc R U .
C14 C 0.3000(13) 0.2359(13) 0.7773(19) 0.111(7) Uani 1 1 d . U .
H14 H 0.3348 0.2118 0.7709 0.134 Uiso 1 1 calc R U .
C15 C 0.2338(12) 0.2023(12) 0.7339(18) 0.116(7) Uani 1 1 d . U .
H15 H 0.2225 0.1567 0.6958 0.139 Uiso 1 1 calc R U .
C16 C 0.1811(10) 0.2349(9) 0.7450(14) 0.076(4) Uani 1 1 d . U .
C17 C 0.2957(9) 0.4087(9) 0.9204(19) 0.097(5) Uani 1 1 d . U .
H17 H 0.2599 0.4194 0.9381 0.116 Uiso 1 1 calc R U .
C19 C 0.1070(12) 0.1997(9) 0.6990(17) 0.100(5) Uani 1 1 d . U .
H19 H 0.0961 0.2126 0.7555 0.120 Uiso 1 1 calc R U .
O21 O 0.1336(7) 0.4200(6) 0.5345(11) 0.095(4) Uani 1 1 d . U .
C22 C 0.1780(12) 0.4622(11) 0.525(2) 0.145(8) Uani 1 1 d . U .
H22A H 0.2154 0.4881 0.6014 0.174 Uiso 1 1 calc R U .
H22B H 0.1463 0.4984 0.4600 0.174 Uiso 1 1 calc R U .
C23 C 0.2189(17) 0.4167(17) 0.495(3) 0.203(14) Uani 1 1 d . U .
H23A H 0.2154 0.4374 0.4271 0.244 Uiso 1 1 calc R U .
H23B H 0.2734 0.4110 0.5658 0.244 Uiso 1 1 calc R U .
C24 C 0.1795(15) 0.3497(14) 0.462(2) 0.158(9) Uani 1 1 d . U .
H24A H 0.1582 0.3369 0.3780 0.190 Uiso 1 1 calc R U .
H24B H 0.2151 0.3111 0.5164 0.190 Uiso 1 1 calc R U .
C25 C 0.1196(14) 0.3565(13) 0.470(2) 0.165(10) Uani 1 1 d . U .
H25A H 0.0696 0.3595 0.3878 0.198 Uiso 1 1 calc R U .
H25B H 0.1190 0.3144 0.5119 0.198 Uiso 1 1 calc R U .
C171 C 0.3810(17) 0.4050(15) 1.044(2) 0.258(17) Uani 1 1 d . U .
H17A H 0.3851 0.3655 1.0938 0.387 Uiso 1 1 calc R U .
H17B H 0.3938 0.4506 1.0877 0.387 Uiso 1 1 calc R U .
H17C H 0.4165 0.3965 1.0267 0.387 Uiso 1 1 calc R U .
C172 C 0.2973(19) 0.4710(12) 0.856(2) 0.221(14) Uani 1 1 d . U .
H17D H 0.2466 0.4774 0.7777 0.331 Uiso 1 1 calc R U .
H17E H 0.3347 0.4618 0.8425 0.331 Uiso 1 1 calc R U .
H17F H 0.3116 0.5147 0.9044 0.331 Uiso 1 1 calc R U .
C191 C 0.1099(12) 0.1189(10) 0.695(2) 0.154(9) Uani 1 1 d . U .
H19A H 0.0604 0.0988 0.6656 0.231 Uiso 1 1 calc R U .
H19B H 0.1499 0.1006 0.7768 0.231 Uiso 1 1 calc R U .
H19C H 0.1211 0.1046 0.6413 0.231 Uiso 1 1 calc R U .
C192 C 0.0418(10) 0.2267(10) 0.5760(17) 0.122(7) Uani 1 1 d . U .
H19D H 0.0384 0.2792 0.5784 0.184 Uiso 1 1 calc R U .
H19E H -0.0059 0.2049 0.5512 0.184 Uiso 1 1 calc R U .
H19F H 0.0502 0.2137 0.5181 0.184 Uiso 1 1 calc R U .
C31 C -0.011(4) 0.0928(15) 0.288(4) 0.29(2) Uani 1 1 d . U .
C32 C -0.0467(16) 0.1665(18) 0.215(3) 0.229(15) Uani 1 1 d . U .

loop_
_atom_site_aniso_label
_atom_site_aniso_U_11
_atom_site_aniso_U_22
_atom_site_aniso_U_33
_atom_site_aniso_U_23
_atom_site_aniso_U_13
_atom_site_aniso_U_12
Li1 0.064(15) 0.060(11) 0.044(13) 0.009(10) 0.035(12) 0.022(12)
Br1 0.0744(12) 0.0509(10) 0.0560(11) 0.0015(9) 0.0410(9) -0.0107(9)
C1 0.030(8) 0.036(7) 0.042(8) -0.005(6) 0.022(7) 0.001(6)
N2 0.043(7) 0.054(7) 0.048(7) 0.009(5) 0.034(6) 0.013(5)
C3 0.053(9) 0.050(9) 0.059(9) 0.011(7) 0.044(8) 0.006(7)
C4 0.051(9) 0.062(10) 0.061(9) 0.001(7) 0.044(9) 0.009(7)
N5 0.040(7) 0.043(7) 0.052(7) -0.003(5) 0.035(7) 0.002(5)
C10 0.049(11) 0.042(13) 0.047(12) 0.000 0.039(10) 0.000
C11 0.056(8) 0.066(9) 0.043(10) 0.026(7) 0.035(8) 0.028(6)
C12 0.062(9) 0.101(10) 0.064(11) 0.032(8) 0.051(9) 0.027(7)
C13 0.077(11) 0.166(18) 0.094(16) 0.046(13) 0.070(12) 0.058(12)
C14 0.129(15) 0.154(18) 0.087(18) 0.063(12) 0.085(17) 0.108(14)
C15 0.145(17) 0.128(17) 0.086(16) 0.014(12) 0.077(17) 0.071(12)
C16 0.102(10) 0.068(10) 0.055(11) 0.010(8) 0.048(9) 0.045(7)
C17 0.068(10) 0.085(12) 0.186(17) 0.002(9) 0.104(11) -0.015(9)
C19 0.133(13) 0.065(10) 0.088(12) -0.017(10) 0.062(11) 0.000(9)
O21 0.126(10) 0.094(8) 0.128(10) 0.000(7) 0.110(9) 0.003(7)
C22 0.14(2) 0.117(13) 0.24(3) 0.077(14) 0.15(2) 0.038(12)
C23 0.19(3) 0.27(3) 0.28(4) 0.07(3) 0.21(3) 0.05(2)
C24 0.20(3) 0.21(2) 0.15(2) 0.058(19) 0.15(2) 0.104(19)
C25 0.22(2) 0.18(2) 0.22(3) -0.088(18) 0.20(2) -0.045(17)
C171 0.24(3) 0.23(3) 0.127(19) -0.042(15) 0.023(15) -0.03(2)
C172 0.39(4) 0.123(16) 0.18(2) 0.008(16) 0.19(3) -0.05(2)
C191 0.18(2) 0.075(10) 0.17(2) -0.026(12) 0.088(19) 0.020(11)
C192 0.097(13) 0.114(15) 0.102(14) -0.021(11) 0.036(10) -0.003(11)
C31 0.57(7) 0.16(3) 0.28(5) 0.04(2) 0.33(5) -0.01(3)
C32 0.22(3) 0.31(4) 0.23(3) 0.10(3) 0.17(3) 0.15(3)

loop_
_atom_type_symbol
_atom_type_description
_atom_type_scat_dispersion_real
_atom_type_scat_dispersion_imag
_atom_type_scat_source
C C 0.0033 0.0016 'International Tables Vol C Tables 4.2.6.8 and 6.1.1.4'
H H 0.0000 0.0000 'International Tables Vol C Tables 4.2.6.8 and 6.1.1.4'
Li Li -0.0003 0.0001 'International Tables Vol C Tables 4.2.6.8 and 6.1.1.4'
N N 0.0061 0.0033 'International Tables Vol C Tables 4.2.6.8 and 6.1.1.4'
O O 0.0106 0.0060 'International Tables Vol C Tables 4.2.6.8 and 6.1.1.4'
Br Br -0.2901 2.4595 'International Tables Vol C Tables 4.2.6.8 and 6.1.1.4'

loop_
_geom_angle_atom_site_label_1
_geom_angle_atom_site_label_2
_geom_angle_atom_site_label_3
_geom_angle
_geom_angle_site_symmetry_1
_geom_angle_site_symmetry_3
O21 Li1 C1 117.3(11) . .
O21 Li1 Br1 113.1(11) . .
C1 Li1 Br1 106.7(9) . .
O21 Li1 Br1 102.6(10) . 5_566
C1 Li1 Br1 116.0(10) . 5_566
Br1 Li1 Br1 100.1(7) . 5_566
O21 Li1 Li1 118.2(12) . 5_566
C1 Li1 Li1 124.5(12) . 5_566
Br1 Li1 Li1 50.9(6) . 5_566
Br1 Li1 Li1 49.1(6) 5_566 5_566
Li1 Br1 Li1 79.9(7) . 5_566
N5 C1 N2 101.5(10) . .
N5 C1 Li1 127.0(11) . .
N2 C1 Li1 130.9(10) . .
C1 N2 C3 111.9(10) . .
C1 N2 C11 125.1(10) . .
C3 N2 C11 123.0(10) . .
C4 C3 N2 107.6(12) . .
C4 C3 H3 126.2 . .
N2 C3 H3 126.2 . .
C3 C4 N5 104.2(12) . .
C3 C4 H4 127.9 . .
N5 C4 H4 127.9 . .
C1 N5 C4 114.7(11) . .
C1 N5 C10 123.7(10) . .
C4 N5 C10 120.9(10) . .
N5 C10 N5 112.5(14) 2_556 .
N5 C10 H10A 109.1 2_556 .
N5 C10 H10A 109.1 . .
N5 C10 H10B 109.1 2_556 .
N5 C10 H10B 109.1 . .
H10A C10 H10B 107.8 . .
C16 C11 C12 124.5(15) . .
C16 C11 N2 117.7(14) . .
C12 C11 N2 117.7(13) . .
C13 C12 C11 116.8(17) . .
C13 C12 C17 121.0(16) . .
C11 C12 C17 122.1(13) . .
C14 C13 C12 119(2) . .
C14 C13 H13 120.6 . .
C12 C13 H13 120.6 . .
C15 C14 C13 124(2) . .
C15 C14 H14 118.1 . .
C13 C14 H14 118.1 . .
C14 C15 C16 120(2) . .
C14 C15 H15 119.8 . .
C16 C15 H15 119.8 . .
C11 C16 C15 115.6(18) . .
C11 C16 C19 122.0(14) . .
C15 C16 C19 122.4(17) . .
C172 C17 C12 113.2(18) . .
C172 C17 C171 103.8(19) . .
C12 C17 C171 111.6(16) . .
C172 C17 H17 109.4 . .
C12 C17 H17 109.4 . .
C171 C17 H17 109.4 . .
C192 C19 C16 111.8(16) . .
C192 C19 C191 109.0(17) . .
C16 C19 C191 112.9(17) . .
C192 C19 H19 107.6 . .
C16 C19 H19 107.6 . .
C191 C19 H19 107.6 . .
C22 O21 C25 107.4(15) . .
C22 O21 Li1 130.9(14) . .
C25 O21 Li1 119.4(13) . .
O21 C22 C23 108.9(18) . .
O21 C22 H22A 109.9 . .
C23 C22 H22A 109.9 . .
O21 C22 H22B 109.9 . .
C23 C22 H22B 109.9 . .
H22A C22 H22B 108.3 . .
C24 C23 C22 103.1(19) . .
C24 C23 H23A 111.2 . .
C22 C23 H23A 111.2 . .
C24 C23 H23B 111.2 . .
C22 C23 H23B 111.2 . .
H23A C23 H23B 109.1 . .
C25 C24 C23 108(2) . .
C25 C24 H24A 110.0 . .
C23 C24 H24A 110.0 . .
C25 C24 H24B 110.0 . .
C23 C24 H24B 110.0 . .
H24A C24 H24B 108.4 . .
O21 C25 C24 107(2) . .
O21 C25 H25A 110.3 . .
C24 C25 H25A 110.3 . .
O21 C25 H25B 110.3 . .
C24 C25 H25B 110.3 . .
H25A C25 H25B 108.6 . .
C17 C171 H17A 109.5 . .
C17 C171 H17B 109.5 . .
H17A C171 H17B 109.5 . .
C17 C171 H17C 109.5 . .
H17A C171 H17C 109.5 . .
H17B C171 H17C 109.5 . .
C17 C172 H17D 109.5 . .
C17 C172 H17E 109.5 . .
H17D C172 H17E 109.5 . .
C17 C172 H17F 109.5 . .
H17D C172 H17F 109.5 . .
H17E C172 H17F 109.5 . .
C19 C191 H19A 109.5 . .
C19 C191 H19B 109.5 . .
H19A C191 H19B 109.5 . .
C19 C191 H19C 109.5 . .
H19A C191 H19C 109.5 . .
H19B C191 H19C 109.5 . .
C19 C192 H19D 109.5 . .
C19 C192 H19E 109.5 . .
H19D C192 H19E 109.5 . .
C19 C192 H19F 109.5 . .
H19D C192 H19F 109.5 . .
H19E C192 H19F 109.5 . .
C31 C31 C32 77(2) 2 .
C31 C31 C32 55(2) 2 2
C32 C31 C32 56(2) . 2
C31 C32 C32 71(2) . 2
C31 C32 C31 48(2) . 2
C32 C32 C31 52.8(17) 2 2

loop_
_geom_bond_atom_site_label_1
_geom_bond_atom_site_label_2
_geom_bond_distance
_geom_bond_site_symmetry_2
Li1 O21 1.97(2) .
Li1 C1 2.24(2) .
Li1 Br1 2.51(2) .
Li1 Br1 2.58(2) 5_566
Li1 Li1 3.26(4) 5_566
Br1 Li1 2.58(2) 5_566
C1 N5 1.354(14) .
C1 N2 1.365(14) .
N2 C3 1.394(14) .
N2 C11 1.451(15) .
C3 C4 1.343(16) .
C3 H3 0.9500 .
C4 N5 1.389(16) .
C4 H4 0.9500 .
N5 C10 1.431(13) .
C10 N5 1.431(13) 2_556
C10 H10A 0.9900 .
C10 H10B 0.9900 .
C11 C16 1.39(2) .
C11 C12 1.409(19) .
C12 C13 1.41(2) .
C12 C17 1.56(2) .
C13 C14 1.38(3) .
C13 H13 0.9500 .
C14 C15 1.35(3) .
C14 H14 0.9500 .
C15 C16 1.42(2) .
C15 H15 0.9500 .
C16 C19 1.50(2) .
C17 C172 1.49(2) .
C17 C171 1.60(3) .
C17 H17 1.0000 .
C19 C192 1.50(2) .
C19 C191 1.50(2) .
C19 H19 1.0000 .
O21 C22 1.342(18) .
O21 C25 1.40(2) .
C22 C23 1.49(3) .
C22 H22A 0.9900 .
C22 H22B 0.9900 .
C23 C24 1.42(3) .
C23 H23A 0.9900 .
C23 H23B 0.9900 .
C24 C25 1.42(2) .
C24 H24A 0.9900 .
C24 H24B 0.9900 .
C25 H25A 0.9900 .
C25 H25B 0.9900 .
C171 H17A 0.9800 .
C171 H17B 0.9800 .
C171 H17C 0.9800 .
C172 H17D 0.9800 .
C172 H17E 0.9800 .
C172 H17F 0.9800 .
C191 H19A 0.9800 .
C191 H19B 0.9800 .
C191 H19C 0.9800 .
C192 H19D 0.9800 .
C192 H19E 0.9800 .
C192 H19F 0.9800 .
C31 C31 1.44(6) 2
C31 C32 1.60(4) .
C31 C32 1.90(4) 2
C32 C32 1.66(5) 2
C32 C31 1.90(4) 2

loop_
_geom_torsion_atom_site_label_1
_geom_torsion_atom_site_label_2
_geom_torsion_atom_site_label_3
_geom_torsion_atom_site_label_4
_geom_torsion
_geom_torsion_site_symmetry_1
_geom_torsion_site_symmetry_4
N5 C1 N2 C3 0.4(12) . .
Li1 C1 N2 C3 172.0(12) . .
N5 C1 N2 C11 179.3(11) . .
Li1 C1 N2 C11 -9(2) . .
C1 N2 C3 C4 1.1(14) . .
C11 N2 C3 C4 -177.8(12) . .
N2 C3 C4 N5 -2.1(14) . .
N2 C1 N5 C4 -1.9(13) . .
Li1 C1 N5 C4 -173.9(12) . .
N2 C1 N5 C10 -172.8(11) . .
Li1 C1 N5 C10 15.2(18) . .
C3 C4 N5 C1 2.6(15) . .
C3 C4 N5 C10 173.8(11) . .
C1 N5 C10 N5 100.0(11) . 2_556
C4 N5 C10 N5 -70.4(10) . 2_556
C1 N2 C11 C16 -94.5(15) . .
C3 N2 C11 C16 84.3(16) . .
C1 N2 C11 C12 89.6(16) . .
C3 N2 C11 C12 -91.5(15) . .
C16 C11 C12 C13 4(2) . .
N2 C11 C12 C13 179.8(12) . .
C16 C11 C12 C17 -174.5(14) . .
N2 C11 C12 C17 1(2) . .
C11 C12 C13 C14 -6(2) . .
C17 C12 C13 C14 173.3(17) . .
C12 C13 C14 C15 5(3) . .
C13 C14 C15 C16 -2(3) . .
C12 C11 C16 C15 -2(2) . .
N2 C11 C16 C15 -177.3(13) . .
C12 C11 C16 C19 178.5(15) . .
N2 C11 C16 C19 3(2) . .
C14 C15 C16 C11 1(3) . .
C14 C15 C16 C19 -179.6(19) . .
C13 C12 C17 C172 69(2) . .
C11 C12 C17 C172 -112(2) . .
C13 C12 C17 C171 -48(2) . .
C11 C12 C17 C171 131.0(19) . .
C11 C16 C19 C192 83(2) . .
C15 C16 C19 C192 -97(2) . .
C11 C16 C19 C191 -153.5(16) . .
C15 C16 C19 C191 27(3) . .
C25 O21 C22 C23 -22(3) . .
Li1 O21 C22 C23 175.4(19) . .
O21 C22 C23 C24 13(3) . .
C22 C23 C24 C25 1(4) . .
C22 O21 C25 C24 23(3) . .
Li1 O21 C25 C24 -172.7(16) . .
C23 C24 C25 O21 -14(3) . .
C31 C31 C32 C32 -56(4) 2 2
C32 C31 C32 C31 56(4) 2 2
